data_4061971
_journal_name_full Organometallics
_journal_year 2003
_chemical_formula_sum 'C23 H18 Al B F8'
_chemical_formula_weight 484.16
_space_group_IT_number 14
_symmetry_cell_setting monoclinic
_symmetry_space_group_name_Hall '-P 2yn'
_symmetry_space_group_name_H-M 'P 1 21/n 1'
_cell_angle_alpha 90.00
_cell_angle_beta 90.647(2)
_cell_angle_gamma 90.00
_cell_formula_units_Z 8
_cell_length_a 16.6916(7)
_cell_length_b 13.9942(6)
_cell_length_c 18.0524(9)
_cell_measurement_temperature 100(2)
_cell_volume 4216.5(3)
_diffrn_ambient_temperature 100(2)
_exptl_crystal_density_diffrn 1.525
_cod_depositor_comments
;
The following automatic conversions were performed:
'_symmetry_cell_setting' value 'Monoclinic' changed to 'monoclinic'
according to '/home/saulius/struct/CIF-dictionaries/cif_core.dic'
dictionary named 'cif_core.dic' version 2.4.1 from 2010-06-29.

Automatic conversion script
Id: cif_fix_enum 1527 2010-12-29 10:47:43Z saulius 
;
_cod_original_sg_symbol_H-M 'P 21/n'
_cod_database_code 4061971

loop_
_symmetry_equiv_pos_as_xyz
'x, y, z'
'-x+1/2, y+1/2, -z+1/2'
'-x, -y, -z'
'x-1/2, -y-1/2, z-1/2'

loop_
_atom_site_label
_atom_site_type_symbol
_atom_site_fract_x
_atom_site_fract_y
_atom_site_fract_z
_atom_site_U_iso_or_equiv
_atom_site_adp_type
_atom_site_occupancy
_atom_site_symmetry_multiplicity
_atom_site_calc_flag
_atom_site_refinement_flags
_atom_site_disorder_assembly
_atom_site_disorder_group
Al1 Al 0.37501(11) 0.21597(12) 0.09137(9) 0.0274(5) Uani 1 1 d . . .
Al2 Al 0.41477(11) 0.25839(12) 0.60500(9) 0.0286(5) Uani 1 1 d . . .
F1 F 0.5800(2) 0.2562(2) 0.04184(19) 0.0401(9) Uani 1 1 d . . .
F2 F 0.6698(2) 0.4104(3) 0.0052(2) 0.0437(10) Uani 1 1 d . . .
F3 F 0.6103(2) 0.5443(2) -0.08877(19) 0.0380(9) Uani 1 1 d . . .
F4 F 0.4612(2) 0.5329(2) -0.14192(18) 0.0363(9) Uani 1 1 d . . .
F5 F 0.3198(2) 0.4856(2) -0.18398(18) 0.0339(9) Uani 1 1 d . . .
F6 F 0.1798(2) 0.4033(2) -0.21472(19) 0.0405(9) Uani 1 1 d . . .
F7 F 0.1381(2) 0.2344(2) -0.15319(19) 0.0402(9) Uani 1 1 d . . .
F8 F 0.2399(2) 0.1459(2) -0.05654(18) 0.0352(9) Uani 1 1 d . . .
F9 F 0.6258(2) 0.2237(2) 0.5575(2) 0.0419(9) Uani 1 1 d . . .
F10 F 0.7157(2) 0.0708(2) 0.52010(19) 0.0390(9) Uani 1 1 d . . .
F11 F 0.6569(2) -0.0611(2) 0.42368(19) 0.0398(9) Uani 1 1 d . . .
F12 F 0.5100(2) -0.0450(2) 0.36537(18) 0.0374(9) Uani 1 1 d . . .
F13 F 0.3648(2) -0.0021(2) 0.33149(18) 0.0401(9) Uani 1 1 d . . .
F14 F 0.2189(2) 0.0733(3) 0.3109(2) 0.0492(11) Uani 1 1 d . . .
F15 F 0.1798(2) 0.2437(3) 0.3726(2) 0.0517(11) Uani 1 1 d . . .
F16 F 0.2862(2) 0.3373(2) 0.4596(2) 0.0462(10) Uani 1 1 d . . .
C1 C 0.4402(4) 0.1170(4) -0.0414(3) 0.0356(15) Uani 1 1 d . . .
H1A H 0.3964 0.0718 -0.0329 0.053 Uiso 1 1 calc R . .
H1B H 0.4859 0.1006 -0.0093 0.053 Uiso 1 1 calc R . .
H1C H 0.4564 0.1135 -0.0934 0.053 Uiso 1 1 calc R . .
C2 C 0.4728(3) 0.3103(4) -0.0339(3) 0.0274(13) Uani 1 1 d . . .
C3 C 0.5482(4) 0.3222(4) -0.0059(3) 0.0296(14) Uani 1 1 d . . .
C4 C 0.5949(3) 0.4006(4) -0.0233(3) 0.0305(14) Uani 1 1 d . . .
C5 C 0.5654(4) 0.4677(4) -0.0705(3) 0.0298(14) Uani 1 1 d . . .
C6 C 0.4885(4) 0.4599(4) -0.0984(3) 0.0281(14) Uani 1 1 d . . .
C7 C 0.4411(3) 0.3815(4) -0.0814(3) 0.0244(13) Uani 1 1 d . . .
C8 C 0.3579(3) 0.3560(4) -0.1046(3) 0.0251(13) Uani 1 1 d . . .
C9 C 0.3044(4) 0.4014(4) -0.1514(3) 0.0274(14) Uani 1 1 d . . .
C10 C 0.2314(4) 0.3590(4) -0.1680(3) 0.0292(14) Uani 1 1 d . . .
C11 C 0.2096(3) 0.2737(4) -0.1363(3) 0.0261(13) Uani 1 1 d . . .
C12 C 0.2623(4) 0.2302(4) -0.0881(3) 0.0288(14) Uani 1 1 d . . .
C13 C 0.3370(3) 0.2670(4) -0.0723(3) 0.0251(13) Uani 1 1 d . . .
C14 C 0.3608(3) 0.0892(4) 0.1623(3) 0.0258(13) Uani 1 1 d . . .
C15 C 0.4232(3) 0.1474(4) 0.1913(3) 0.0267(13) Uani 1 1 d . . .
C16 C 0.3897(4) 0.2381(4) 0.2096(3) 0.0277(13) Uani 1 1 d . . .
C17 C 0.3057(4) 0.2361(4) 0.1914(3) 0.0276(13) Uani 1 1 d . . .
C18 C 0.2883(3) 0.1437(4) 0.1625(3) 0.0262(13) Uani 1 1 d . . .
C19 C 0.3689(4) -0.0126(4) 0.1392(4) 0.0404(16) Uani 1 1 d . . .
H19A H 0.3166 -0.0370 0.1228 0.061 Uiso 1 1 calc R . .
H19B H 0.3885 -0.0506 0.1813 0.061 Uiso 1 1 calc R . .
H19C H 0.4070 -0.0171 0.0984 0.061 Uiso 1 1 calc R . .
C20 C 0.5093(4) 0.1179(5) 0.2042(4) 0.0444(18) Uani 1 1 d . . .
H20A H 0.5400 0.1725 0.2232 0.067 Uiso 1 1 calc R . .
H20B H 0.5324 0.0964 0.1574 0.067 Uiso 1 1 calc R . .
H20C H 0.5114 0.0657 0.2403 0.067 Uiso 1 1 calc R . .
C21 C 0.4321(4) 0.3214(5) 0.2469(4) 0.0474(19) Uani 1 1 d . . .
H21A H 0.4894 0.3071 0.2520 0.071 Uiso 1 1 calc R . .
H21B H 0.4094 0.3319 0.2961 0.071 Uiso 1 1 calc R . .
H21C H 0.4249 0.3791 0.2168 0.071 Uiso 1 1 calc R . .
C22 C 0.2476(4) 0.3154(4) 0.2033(3) 0.0362(15) Uani 1 1 d . . .
H22A H 0.1940 0.2949 0.1874 0.054 Uiso 1 1 calc R . .
H22B H 0.2638 0.3713 0.1744 0.054 Uiso 1 1 calc R . .
H22C H 0.2469 0.3322 0.2560 0.054 Uiso 1 1 calc R . .
C23 C 0.2079(4) 0.1039(5) 0.1382(4) 0.0410(17) Uani 1 1 d . . .
H23A H 0.1670 0.1539 0.1419 0.061 Uiso 1 1 calc R . .
H23B H 0.1936 0.0501 0.1701 0.061 Uiso 1 1 calc R . .
H23C H 0.2111 0.0821 0.0867 0.061 Uiso 1 1 calc R . .
C24 C 0.4882(4) 0.3655(4) 0.4767(4) 0.0397(16) Uani 1 1 d . . .
H24A H 0.4450 0.4113 0.4860 0.060 Uiso 1 1 calc R . .
H24B H 0.5049 0.3707 0.4250 0.060 Uiso 1 1 calc R . .
H24C H 0.5339 0.3796 0.5095 0.060 Uiso 1 1 calc R . .
C25 C 0.5191(4) 0.1720(4) 0.4803(3) 0.0288(14) Uani 1 1 d . . .
C26 C 0.5945(4) 0.1588(4) 0.5092(3) 0.0303(14) Uani 1 1 d . . .
C27 C 0.6420(4) 0.0813(4) 0.4906(3) 0.0299(14) Uani 1 1 d . . .
C28 C 0.6114(4) 0.0158(4) 0.4419(3) 0.0295(14) Uani 1 1 d . . .
C29 C 0.5355(4) 0.0243(4) 0.4127(3) 0.0292(14) Uani 1 1 d . . .
C30 C 0.4880(4) 0.1028(4) 0.4306(3) 0.0265(13) Uani 1 1 d . . .
C31 C 0.4047(4) 0.1297(4) 0.4085(3) 0.0277(14) Uani 1 1 d . . .
C32 C 0.3494(4) 0.0827(4) 0.3639(3) 0.0311(14) Uani 1 1 d . . .
C33 C 0.2741(4) 0.1220(5) 0.3529(3) 0.0368(16) Uani 1 1 d . . .
C34 C 0.2542(4) 0.2077(5) 0.3847(3) 0.0359(15) Uani 1 1 d . . .
C35 C 0.3093(4) 0.2540(4) 0.4282(3) 0.0359(15) Uani 1 1 d . . .
C36 C 0.3841(4) 0.2181(4) 0.4417(3) 0.0302(14) Uani 1 1 d . . .
C37 C 0.4262(4) 0.3678(4) 0.6913(3) 0.0318(14) Uani 1 1 d . . .
C38 C 0.4415(3) 0.2770(4) 0.7230(3) 0.0266(13) Uani 1 1 d . . .
C39 C 0.3710(3) 0.2203(4) 0.7143(3) 0.0242(13) Uani 1 1 d . . .
C40 C 0.3124(4) 0.2753(4) 0.6766(3) 0.0326(15) Uani 1 1 d . . .
C41 C 0.3456(4) 0.3678(4) 0.6625(3) 0.0353(16) Uani 1 1 d . . .
C42 C 0.4828(5) 0.4517(5) 0.6884(4) 0.054(2) Uani 1 1 d . . .
H42A H 0.5340 0.4342 0.7117 0.081 Uiso 1 1 calc R . .
H42B H 0.4595 0.5060 0.7149 0.081 Uiso 1 1 calc R . .
H42C H 0.4916 0.4696 0.6366 0.081 Uiso 1 1 calc R . .
C43 C 0.5178(4) 0.2472(5) 0.7615(3) 0.0397(16) Uani 1 1 d . . .
H43A H 0.5129 0.1809 0.7784 0.060 Uiso 1 1 calc R . .
H43B H 0.5277 0.2890 0.8042 0.060 Uiso 1 1 calc R . .
H43C H 0.5625 0.2523 0.7270 0.060 Uiso 1 1 calc R . .
C44 C 0.3583(4) 0.1234(4) 0.7475(3) 0.0365(15) Uani 1 1 d . . .
H44A H 0.3053 0.0993 0.7328 0.055 Uiso 1 1 calc R . .
H44B H 0.3616 0.1279 0.8016 0.055 Uiso 1 1 calc R . .
H44C H 0.3996 0.0795 0.7298 0.055 Uiso 1 1 calc R . .
C45 C 0.2288(4) 0.2440(6) 0.6569(4) 0.054(2) Uani 1 1 d . . .
H45A H 0.2208 0.1779 0.6731 0.081 Uiso 1 1 calc R . .
H45B H 0.2207 0.2482 0.6032 0.081 Uiso 1 1 calc R . .
H45C H 0.1901 0.2856 0.6817 0.081 Uiso 1 1 calc R . .
C46 C 0.3049(5) 0.4511(5) 0.6257(4) 0.062(2) Uani 1 1 d . . .
H46A H 0.2504 0.4328 0.6107 0.093 Uiso 1 1 calc R . .
H46B H 0.3352 0.4701 0.5819 0.093 Uiso 1 1 calc R . .
H46C H 0.3025 0.5047 0.6605 0.093 Uiso 1 1 calc R . .
B1 B 0.4100(4) 0.2252(5) -0.0226(4) 0.0296(16) Uani 1 1 d . . .
B2 B 0.4563(5) 0.2573(5) 0.4926(4) 0.0315(16) Uani 1 1 d . . .

loop_
_atom_site_aniso_label
_atom_site_aniso_U_11
_atom_site_aniso_U_22
_atom_site_aniso_U_33
_atom_site_aniso_U_23
_atom_site_aniso_U_13
_atom_site_aniso_U_12
Al1 0.0319(10) 0.0263(10) 0.0241(10) 0.0044(7) 0.0000(8) 0.0006(8)
Al2 0.0415(11) 0.0226(9) 0.0217(9) -0.0012(7) 0.0031(8) 0.0018(8)
F1 0.037(2) 0.042(2) 0.041(2) 0.0113(17) -0.0079(17) 0.0023(17)
F2 0.029(2) 0.053(2) 0.049(2) -0.0012(19) -0.0032(17) -0.0029(17)
F3 0.040(2) 0.037(2) 0.037(2) -0.0028(16) 0.0091(16) -0.0117(16)
F4 0.049(2) 0.0286(18) 0.031(2) 0.0095(15) -0.0012(17) -0.0032(16)
F5 0.047(2) 0.0270(18) 0.0275(19) 0.0047(15) -0.0066(16) 0.0025(16)
F6 0.040(2) 0.040(2) 0.042(2) -0.0030(17) -0.0141(17) 0.0119(17)
F7 0.032(2) 0.045(2) 0.043(2) -0.0071(17) -0.0070(17) -0.0078(17)
F8 0.041(2) 0.0291(19) 0.036(2) 0.0033(15) -0.0011(16) -0.0110(15)
F9 0.048(2) 0.037(2) 0.040(2) -0.0114(16) -0.0133(18) -0.0053(17)
F10 0.034(2) 0.043(2) 0.041(2) 0.0044(17) 0.0000(17) 0.0041(16)
F11 0.050(2) 0.0299(19) 0.039(2) 0.0004(16) 0.0112(17) 0.0081(17)
F12 0.057(2) 0.0268(18) 0.0283(19) -0.0092(15) 0.0023(17) -0.0023(16)
F13 0.056(2) 0.032(2) 0.032(2) -0.0058(16) -0.0037(17) -0.0111(17)
F14 0.046(2) 0.062(3) 0.039(2) 0.0053(19) -0.0091(18) -0.021(2)
F15 0.042(2) 0.061(3) 0.052(3) 0.016(2) -0.0077(19) -0.001(2)
F16 0.049(2) 0.039(2) 0.051(2) -0.0006(18) -0.0003(19) 0.0134(18)
C1 0.043(4) 0.031(3) 0.033(4) 0.003(3) 0.000(3) 0.006(3)
C2 0.030(3) 0.032(3) 0.020(3) -0.001(2) 0.001(3) 0.009(3)
C3 0.031(3) 0.032(3) 0.026(3) 0.008(3) -0.008(3) 0.007(3)
C4 0.021(3) 0.039(4) 0.031(3) -0.005(3) 0.001(3) -0.003(3)
C5 0.030(3) 0.030(3) 0.030(3) 0.002(3) 0.010(3) -0.010(3)
C6 0.042(4) 0.024(3) 0.018(3) 0.002(2) 0.000(3) 0.009(3)
C7 0.023(3) 0.026(3) 0.024(3) 0.003(2) 0.002(2) 0.000(2)
C8 0.035(3) 0.019(3) 0.021(3) -0.002(2) 0.000(2) 0.007(3)
C9 0.044(4) 0.023(3) 0.015(3) -0.001(2) 0.000(3) 0.002(3)
C10 0.030(3) 0.030(3) 0.027(3) 0.001(3) -0.007(3) 0.004(3)
C11 0.019(3) 0.037(4) 0.022(3) -0.006(3) -0.003(2) 0.003(3)
C12 0.035(4) 0.025(3) 0.026(3) -0.002(2) 0.005(3) -0.002(3)
C13 0.033(3) 0.024(3) 0.018(3) -0.004(2) 0.004(2) 0.005(3)
C14 0.036(4) 0.019(3) 0.022(3) 0.008(2) 0.000(3) 0.000(3)
C15 0.027(3) 0.030(3) 0.023(3) 0.011(3) -0.005(2) -0.003(3)
C16 0.041(4) 0.022(3) 0.019(3) 0.003(2) -0.002(3) -0.005(3)
C17 0.035(4) 0.027(3) 0.021(3) 0.004(2) 0.001(3) 0.000(3)
C18 0.028(3) 0.024(3) 0.026(3) 0.003(2) -0.002(3) -0.005(3)
C19 0.057(4) 0.029(3) 0.035(4) 0.002(3) 0.008(3) 0.001(3)
C20 0.022(3) 0.065(5) 0.046(4) 0.019(4) -0.007(3) 0.006(3)
C21 0.059(5) 0.053(4) 0.031(4) 0.003(3) -0.004(3) -0.024(4)
C22 0.041(4) 0.032(3) 0.036(4) 0.005(3) 0.011(3) 0.010(3)
C23 0.041(4) 0.044(4) 0.038(4) 0.006(3) -0.007(3) -0.007(3)
C24 0.053(4) 0.030(3) 0.036(4) -0.003(3) 0.003(3) 0.000(3)
C25 0.041(4) 0.025(3) 0.021(3) 0.005(2) 0.004(3) -0.006(3)
C26 0.048(4) 0.024(3) 0.019(3) -0.003(2) -0.001(3) -0.012(3)
C27 0.029(3) 0.026(3) 0.034(4) 0.007(3) 0.003(3) 0.005(3)
C28 0.036(4) 0.027(3) 0.026(3) 0.000(3) 0.005(3) -0.002(3)
C29 0.047(4) 0.017(3) 0.024(3) -0.004(2) 0.007(3) -0.005(3)
C30 0.037(4) 0.021(3) 0.021(3) 0.001(2) 0.004(3) -0.005(3)
C31 0.044(4) 0.025(3) 0.014(3) 0.002(2) 0.000(3) -0.002(3)
C32 0.048(4) 0.023(3) 0.022(3) 0.001(2) 0.003(3) -0.005(3)
C33 0.039(4) 0.045(4) 0.026(3) 0.002(3) -0.008(3) -0.019(3)
C34 0.032(4) 0.043(4) 0.032(4) 0.013(3) -0.003(3) 0.001(3)
C35 0.046(4) 0.032(3) 0.030(3) 0.003(3) 0.004(3) 0.003(3)
C36 0.040(4) 0.027(3) 0.024(3) 0.002(3) 0.002(3) -0.003(3)
C37 0.044(4) 0.022(3) 0.029(3) -0.006(3) 0.004(3) -0.003(3)
C38 0.029(3) 0.031(3) 0.020(3) -0.005(2) 0.001(2) 0.003(3)
C39 0.032(3) 0.021(3) 0.020(3) 0.002(2) -0.001(2) 0.003(2)
C40 0.032(4) 0.042(4) 0.024(3) -0.008(3) -0.001(3) 0.007(3)
C41 0.063(5) 0.022(3) 0.021(3) -0.004(2) 0.008(3) 0.018(3)
C42 0.082(6) 0.030(4) 0.052(5) -0.008(3) 0.014(4) -0.029(4)
C43 0.035(4) 0.053(4) 0.031(4) -0.007(3) -0.004(3) 0.005(3)
C44 0.048(4) 0.027(3) 0.034(4) -0.001(3) 0.014(3) 0.001(3)
C45 0.035(4) 0.077(5) 0.050(5) -0.028(4) -0.014(3) 0.012(4)
C46 0.100(7) 0.045(4) 0.042(4) 0.001(3) -0.008(4) 0.044(4)
B1 0.037(4) 0.029(4) 0.023(4) 0.004(3) 0.003(3) 0.003(3)
B2 0.047(4) 0.027(4) 0.020(3) -0.004(3) 0.001(3) 0.004(3)

loop_
_geom_bond_atom_site_label_1
_geom_bond_atom_site_label_2
_geom_bond_distance
_geom_bond_site_symmetry_2
_geom_bond_publ_flag
Al1 B1 2.149(7) . ?
Al1 C16 2.168(6) . ?
Al1 C17 2.174(6) . ?
Al1 C15 2.188(5) . ?
Al1 C18 2.194(6) . ?
Al1 C14 2.202(5) . ?
Al2 B2 2.151(7) . ?
Al2 C40 2.168(6) . ?
Al2 C39 2.179(6) . ?
Al2 C41 2.186(6) . ?
Al2 C38 2.187(6) . ?
Al2 C37 2.191(6) . ?
F1 C3 1.366(6) . ?
F2 C4 1.354(6) . ?
F3 C5 1.351(6) . ?
F4 C6 1.364(6) . ?
F5 C9 1.342(6) . ?
F6 C10 1.349(6) . ?
F7 C11 1.345(6) . ?
F8 C12 1.364(6) . ?
F9 C26 1.359(6) . ?
F10 C27 1.342(7) . ?
F11 C28 1.360(7) . ?
F12 C29 1.359(6) . ?
F13 C32 1.349(6) . ?
F14 C33 1.368(6) . ?
F15 C34 1.356(7) . ?
F16 C35 1.354(7) . ?
C1 B1 1.634(9) . ?
C2 C3 1.361(8) . ?
C2 C7 1.413(8) . ?
C2 B1 1.602(9) . ?
C3 C4 1.384(8) . ?
C4 C5 1.356(8) . ?
C5 C6 1.379(8) . ?
C6 C7 1.389(8) . ?
C7 C8 1.489(8) . ?
C8 C9 1.379(8) . ?
C8 C13 1.420(8) . ?
C9 C10 1.385(8) . ?
C10 C11 1.375(8) . ?
C11 C12 1.374(8) . ?
C12 C13 1.375(8) . ?
C13 B1 1.614(9) . ?
C14 C15 1.417(8) . ?
C14 C18 1.430(8) . ?
C14 C19 1.491(8) . ?
C15 C16 1.427(8) . ?
C15 C20 1.511(8) . ?
C16 C17 1.437(8) . ?
C16 C21 1.518(8) . ?
C17 C18 1.423(8) . ?
C17 C22 1.491(8) . ?
C18 C23 1.513(8) . ?
C24 B2 1.633(9) . ?
C25 C26 1.370(8) . ?
C25 C30 1.415(8) . ?
C25 B2 1.606(9) . ?
C26 C27 1.387(8) . ?
C27 C28 1.365(8) . ?
C28 C29 1.372(8) . ?
C29 C30 1.395(8) . ?
C30 C31 1.491(8) . ?
C31 C32 1.384(8) . ?
C31 C36 1.419(8) . ?
C32 C33 1.384(9) . ?
C33 C34 1.372(9) . ?
C34 C35 1.366(9) . ?
C35 C36 1.365(9) . ?
C36 B2 1.604(9) . ?
C37 C38 1.416(8) . ?
C37 C41 1.437(9) . ?
C37 C42 1.509(8) . ?
C38 C39 1.426(8) . ?
C38 C43 1.503(8) . ?
C39 C40 1.414(8) . ?
C39 C44 1.499(8) . ?
C40 C41 1.432(9) . ?
C40 C45 1.501(9) . ?
C41 C46 1.500(8) . ?
